data_7001673
loop_
_publ_author_name
'Shahid, Muhammad'
'Mazhar, Muhammad'
'Hamid, Mazhar'
"O' Brien, Paul"
'Malik, Mohammad A.'
'Helliwell, Madeleine'
'Raftery, James'

_publ_section_title
;
 Aerosol assisted chemical vapour deposition of Cu--ZnO composite from
 single source precursors
;
_journal_issue 28
_journal_name_full 'Dalton Transactions'
_journal_page_first 5487
_journal_page_last 5494
_journal_paper_doi 10.1039/b903406d
_journal_year 2009
_chemical_formula_sum 'C22 H39 Cl Cu3 F9 N3 O11 Zn'
_chemical_formula_weight 984.00
_chemical_name_systematic
;
?
;
_space_group_IT_number 15
_symmetry_cell_setting monoclinic
_symmetry_space_group_name_Hall '-C 2yc'
_symmetry_space_group_name_H-M 'C 1 2/c 1'
_atom_sites_solution_hydrogens geom
_atom_sites_solution_primary direct
_atom_sites_solution_secondary difmap
_audit_creation_method SHELXL-97
_cell_angle_alpha 90.00
_cell_angle_beta 94.755(6)
_cell_angle_gamma 90.00
_cell_formula_units_Z 8
_cell_length_a 16.423(5)
_cell_length_b 12.205(4)
_cell_length_c 35.531(11)
_cell_measurement_reflns_used 975
_cell_measurement_temperature 100(2)
_cell_measurement_theta_max 26.22
_cell_measurement_theta_min 3.03
_cell_volume 7097(4)
_computing_cell_refinement 'Bruker SMART'
_computing_data_collection 'Bruker SMART'
_computing_data_reduction 'Bruker SAINT'
_computing_molecular_graphics 'Bruker SHELXTL'
_computing_publication_material 'Bruker SHELXTL'
_computing_structure_refinement 'SHELXL-97 (Sheldrick, 1997)'
_computing_structure_solution 'SHELXS-97 (Sheldrick, 1990)'
_diffrn_ambient_temperature 100(2)
_diffrn_measured_fraction_theta_full 0.993
_diffrn_measured_fraction_theta_max 0.993
_diffrn_measurement_device_type 'CCD area detector'
_diffrn_measurement_method 'phi and omega scans'
_diffrn_radiation_monochromator graphite
_diffrn_radiation_source 'fine-focus sealed tube'
_diffrn_radiation_type MoK\a
_diffrn_radiation_wavelength 0.71073
_diffrn_reflns_av_R_equivalents 0.0993
_diffrn_reflns_av_sigmaI/netI 0.0724
_diffrn_reflns_limit_h_max 20
_diffrn_reflns_limit_h_min -12
_diffrn_reflns_limit_k_max 15
_diffrn_reflns_limit_k_min -14
_diffrn_reflns_limit_l_max 41
_diffrn_reflns_limit_l_min -44
_diffrn_reflns_number 19510
_diffrn_reflns_theta_full 26.39
_diffrn_reflns_theta_max 26.39
_diffrn_reflns_theta_min 2.08
_exptl_absorpt_coefficient_mu 2.619
_exptl_absorpt_correction_T_max 0.4206
_exptl_absorpt_correction_T_min 0.3543
_exptl_absorpt_correction_type none
_exptl_crystal_colour blue
_exptl_crystal_density_diffrn 1.842
_exptl_crystal_density_method 'not measured'
_exptl_crystal_description prismatic
_exptl_crystal_F_000 3960
_exptl_crystal_size_max 0.50
_exptl_crystal_size_mid 0.40
_exptl_crystal_size_min 0.40
_refine_diff_density_max 1.061
_refine_diff_density_min -0.633
_refine_diff_density_rms 0.118
_refine_ls_extinction_method none
_refine_ls_goodness_of_fit_ref 1.046
_refine_ls_hydrogen_treatment mixed
_refine_ls_matrix_type full
_refine_ls_number_parameters 461
_refine_ls_number_reflns 7223
_refine_ls_number_restraints 1
_refine_ls_restrained_S_all 1.046
_refine_ls_R_factor_all 0.0536
_refine_ls_R_factor_gt 0.0403
_refine_ls_shift/su_max 0.001
_refine_ls_shift/su_mean 0.000
_refine_ls_structure_factor_coef Fsqd
_refine_ls_weighting_details 'calc w=1/[\s^2^(Fo^2^)+(0.0425P)^2^+1.4339P] where P=(Fo^2^+2Fc^2^)/3'
_refine_ls_weighting_scheme calc
_refine_ls_wR_factor_gt 0.1003
_refine_ls_wR_factor_ref 0.1044
_reflns_number_gt 5785
_reflns_number_total 7223
_reflns_threshold_expression >2sigma(I)
_cod_data_source_file b903406d.txt
_cod_data_source_block s2684m
_cod_depositor_comments
;
The following automatic conversions were performed:
'_symmetry_cell_setting' value 'Monoclinic' changed to 'monoclinic'
according to '/home/saulius/struct/CIF-dictionaries/cif_core.dic'
dictionary named 'cif_core.dic' version 2.4.1 from 2010-06-29.

Automatic conversion script
Id: cif_fix_enum 1527 2010-12-29 10:47:43Z saulius 
;
_cod_original_sg_symbol_H-M C2/c
_cod_database_code 7001673

loop_
_symmetry_equiv_pos_as_xyz
'x, y, z'
'-x, y, -z+1/2'
'x+1/2, y+1/2, z'
'-x+1/2, y+1/2, -z+1/2'
'-x, -y, -z'
'x, -y, z-1/2'
'-x+1/2, -y+1/2, -z'
'x+1/2, -y+1/2, z-1/2'

loop_
_atom_site_label
_atom_site_type_symbol
_atom_site_fract_x
_atom_site_fract_y
_atom_site_fract_z
_atom_site_U_iso_or_equiv
_atom_site_adp_type
_atom_site_occupancy
_atom_site_symmetry_multiplicity
_atom_site_calc_flag
_atom_site_refinement_flags
_atom_site_disorder_assembly
_atom_site_disorder_group
Zn1 Zn 0.76217(2) 0.50830(3) 0.182953(11) 0.01234(11) Uani 1 1 d . A 1
Cu1 Cu 0.71644(2) 0.47916(3) 0.098267(11) 0.01189(11) Uani 1 1 d . A 1
Cu2 Cu 0.60541(2) 0.63268(3) 0.149274(11) 0.01162(11) Uani 1 1 d . A 1
Cu3 Cu 0.60539(2) 0.37084(3) 0.156955(11) 0.01210(11) Uani 1 1 d . A 1
Cl1 Cl 0.86788(5) 0.50821(7) 0.22491(2) 0.0192(2) Uani 1 1 d . A 1
F1 F 0.6490(2) 0.9024(2) 0.06953(9) 0.0688(10) Uani 1 1 d . B 1
F2 F 0.67109(18) 0.8126(2) 0.02110(8) 0.0475(7) Uani 1 1 d . B 1
F3 F 0.54915(17) 0.8333(3) 0.03523(10) 0.0748(12) Uani 1 1 d . B 1
F4 F 0.31666(14) 0.5477(2) 0.13234(8) 0.0394(7) Uani 1 1 d . C 1
F5 F 0.32677(15) 0.4741(2) 0.18748(7) 0.0425(7) Uani 1 1 d . C 1
F6 F 0.33035(13) 0.37476(18) 0.13767(7) 0.0283(6) Uani 1 1 d . C 1
F7 F 0.56011(16) 0.1213(2) 0.04904(7) 0.0387(6) Uani 1 1 d . D 1
F8 F 0.68948(16) 0.1261(2) 0.04684(8) 0.0470(7) Uani 1 1 d . D 1
F9 F 0.61210(19) 0.2284(2) 0.01023(6) 0.0451(7) Uani 1 1 d . D 1
O1 O 0.61419(14) 0.49430(19) 0.12272(7) 0.0111(5) Uani 1 1 d D A 1
H1O H 0.581(3) 0.477(4) 0.1054(11) 0.059(18) Uiso 1 1 d D E 1
O2 O 0.66782(15) 0.6331(2) 0.06195(7) 0.0186(6) Uani 1 1 d . A 1
O3 O 0.59329(15) 0.7219(2) 0.10352(7) 0.0167(5) Uani 1 1 d . A 1
O4 O 0.47262(15) 0.5791(2) 0.15710(7) 0.0199(6) Uani 1 1 d . A 1
O5 O 0.48676(14) 0.3945(2) 0.15972(7) 0.0177(5) Uani 1 1 d . A 1
O6 O 0.59871(15) 0.2593(2) 0.10523(6) 0.0172(5) Uani 1 1 d . A 1
O7 O 0.67456(15) 0.3567(2) 0.06624(7) 0.0180(6) Uani 1 1 d . A 1
O8 O 0.76522(14) 0.58566(19) 0.13450(6) 0.0128(5) Uani 1 1 d . A 1
O9 O 0.65555(14) 0.5640(2) 0.19600(6) 0.0147(5) Uani 1 1 d . A 1
O10 O 0.72581(14) 0.36377(19) 0.16369(7) 0.0138(5) Uani 1 1 d . A 1
O11 O 0.98163(17) 0.9775(2) 0.07166(8) 0.0277(7) Uani 1 1 d . F 1
N1 N 0.83008(17) 0.4620(3) 0.08047(8) 0.0163(6) Uani 1 1 d . A 1
N2 N 0.59302(17) 0.7661(2) 0.18174(8) 0.0149(6) Uani 1 1 d . A 1
N3 N 0.60929(18) 0.2471(2) 0.19398(8) 0.0154(6) Uani 1 1 d . A 1
C1 C 0.6305(2) 0.7106(3) 0.07350(10) 0.0165(8) Uani 1 1 d . . .
C2 C 0.6238(3) 0.8147(3) 0.04964(11) 0.0253(9) Uani 1 1 d . B .
C3 C 0.4489(2) 0.4836(3) 0.15676(10) 0.0148(7) Uani 1 1 d . . .
C4 C 0.3550(2) 0.4691(3) 0.15320(11) 0.0211(8) Uani 1 1 d . C .
C5 C 0.6318(2) 0.2771(3) 0.07582(10) 0.0170(8) Uani 1 1 d . . .
C6 C 0.6227(3) 0.1869(3) 0.04511(11) 0.0236(9) Uani 1 1 d . D .
C7 C 0.8571(2) 0.3460(3) 0.08018(11) 0.0240(9) Uani 1 1 d . . .
H7A H 0.8226 0.3052 0.0612 0.036 Uiso 1 1 calc R A 1
H7B H 0.8524 0.3135 0.1051 0.036 Uiso 1 1 calc R A 1
H7C H 0.9141 0.3426 0.0740 0.036 Uiso 1 1 calc R A 1
C8 C 0.8313(2) 0.5084(3) 0.04175(11) 0.0248(9) Uani 1 1 d . . .
H8A H 0.8174 0.5864 0.0422 0.037 Uiso 1 1 calc R A 1
H8B H 0.7913 0.4697 0.0246 0.037 Uiso 1 1 calc R A 1
H8C H 0.8859 0.4995 0.0330 0.037 Uiso 1 1 calc R A 1
C9 C 0.8849(2) 0.5254(3) 0.10795(10) 0.0191(8) Uani 1 1 d . . .
H9A H 0.9339 0.5497 0.0958 0.023 Uiso 1 1 calc R A 1
H9B H 0.9030 0.4783 0.1298 0.023 Uiso 1 1 calc R A 1
C10 C 0.8400(2) 0.6230(3) 0.12126(10) 0.0189(8) Uani 1 1 d . A .
H10A H 0.8734 0.6605 0.1419 0.023 Uiso 1 1 calc R G 1
H10B H 0.8287 0.6756 0.1003 0.023 Uiso 1 1 calc R G 1
C11 C 0.6672(2) 0.8354(3) 0.18138(11) 0.0233(9) Uani 1 1 d . . .
H11A H 0.6640 0.8955 0.1995 0.035 Uiso 1 1 calc R A 1
H11B H 0.6707 0.8656 0.1560 0.035 Uiso 1 1 calc R A 1
H11C H 0.7157 0.7909 0.1884 0.035 Uiso 1 1 calc R A 1
C12 C 0.5201(2) 0.8327(3) 0.17049(11) 0.0220(8) Uani 1 1 d . . .
H12A H 0.4712 0.7864 0.1698 0.033 Uiso 1 1 calc R A 1
H12B H 0.5251 0.8639 0.1454 0.033 Uiso 1 1 calc R A 1
H12C H 0.5154 0.8920 0.1888 0.033 Uiso 1 1 calc R A 1
C13 C 0.5853(2) 0.7174(3) 0.22001(10) 0.0165(8) Uani 1 1 d . . .
H13A H 0.5308 0.6833 0.2208 0.020 Uiso 1 1 calc R A 1
H13B H 0.5909 0.7757 0.2394 0.020 Uiso 1 1 calc R A 1
C14 C 0.6511(2) 0.6322(3) 0.22815(9) 0.0178(8) Uani 1 1 d . A .
H14A H 0.7044 0.6686 0.2343 0.021 Uiso 1 1 calc R H 1
H14B H 0.6384 0.5873 0.2501 0.021 Uiso 1 1 calc R H 1
C15 C 0.6151(2) 0.2940(3) 0.23287(10) 0.0217(8) Uani 1 1 d . . .
H15A H 0.5651 0.3347 0.2367 0.033 Uiso 1 1 calc R A 1
H15B H 0.6622 0.3435 0.2361 0.033 Uiso 1 1 calc R A 1
H15C H 0.6220 0.2345 0.2514 0.033 Uiso 1 1 calc R A 1
C16 C 0.5391(2) 0.1720(3) 0.18944(11) 0.0225(8) Uani 1 1 d . . .
H16A H 0.5340 0.1429 0.1636 0.034 Uiso 1 1 calc R A 1
H16B H 0.4891 0.2117 0.1942 0.034 Uiso 1 1 calc R A 1
H16C H 0.5473 0.1114 0.2074 0.034 Uiso 1 1 calc R A 1
C17 C 0.6851(2) 0.1881(3) 0.18608(10) 0.0153(7) Uani 1 1 d . . .
H17A H 0.6762 0.1482 0.1618 0.018 Uiso 1 1 calc R A 1
H17B H 0.6992 0.1338 0.2063 0.018 Uiso 1 1 calc R A 1
C18 C 0.7551(2) 0.2690(3) 0.18406(10) 0.0150(7) Uani 1 1 d . A .
H18A H 0.7768 0.2900 0.2099 0.018 Uiso 1 1 calc R I 1
H18B H 0.7998 0.2347 0.1712 0.018 Uiso 1 1 calc R I 1
C19 C 0.9473(2) 1.0710(3) 0.05159(12) 0.0278(9) Uani 1 1 d . . .
H19A H 0.9896 1.1083 0.0379 0.033 Uiso 1 1 calc R F 1
H19B H 0.9256 1.1237 0.0694 0.033 Uiso 1 1 calc R F 1
C20 C 0.8790(3) 1.0291(4) 0.02385(12) 0.0320(10) Uani 1 1 d . F .
H20A H 0.8308 1.0781 0.0231 0.038 Uiso 1 1 calc R . .
H20B H 0.8974 1.0225 -0.0019 0.038 Uiso 1 1 calc R . .
C21 C 0.8598(2) 0.9187(4) 0.03961(12) 0.0284(9) Uani 1 1 d . . .
H21A H 0.8377 0.8684 0.0194 0.034 Uiso 1 1 calc R F .
H21B H 0.8200 0.9248 0.0590 0.034 Uiso 1 1 calc R . .
C22 C 0.9422(2) 0.8802(3) 0.05682(11) 0.0239(9) Uani 1 1 d . F .
H22A H 0.9358 0.8262 0.0772 0.029 Uiso 1 1 calc R J 1
H22B H 0.9740 0.8462 0.0374 0.029 Uiso 1 1 calc R J 1

loop_
_atom_site_aniso_label
_atom_site_aniso_U_11
_atom_site_aniso_U_22
_atom_site_aniso_U_33
_atom_site_aniso_U_23
_atom_site_aniso_U_13
_atom_site_aniso_U_12
Zn1 0.0121(2) 0.0153(2) 0.0092(2) -0.00021(15) -0.00199(15) 0.00001(16)
Cu1 0.0115(2) 0.0158(2) 0.0081(2) -0.00135(17) -0.00043(16) -0.00032(17)
Cu2 0.0126(2) 0.0132(2) 0.0087(2) -0.00050(16) -0.00107(16) 0.00073(17)
Cu3 0.0113(2) 0.0146(2) 0.0100(2) 0.00219(17) -0.00150(16) -0.00002(17)
Cl1 0.0173(4) 0.0236(5) 0.0153(4) -0.0020(4) -0.0067(3) 0.0000(4)
F1 0.132(3) 0.0269(15) 0.0481(19) 0.0082(14) 0.0144(19) -0.0127(18)
F2 0.0573(18) 0.0497(18) 0.0382(16) 0.0256(14) 0.0202(13) 0.0080(14)
F3 0.0259(15) 0.102(3) 0.095(3) 0.078(2) -0.0032(16) 0.0102(17)
F4 0.0187(12) 0.0310(14) 0.0658(19) -0.0012(13) -0.0130(12) 0.0053(11)
F5 0.0276(13) 0.0690(19) 0.0337(15) -0.0214(14) 0.0182(11) -0.0172(13)
F6 0.0173(12) 0.0248(12) 0.0424(14) -0.0151(11) 0.0002(10) -0.0039(10)
F7 0.0469(16) 0.0371(15) 0.0325(14) -0.0160(12) 0.0059(12) -0.0195(13)
F8 0.0419(16) 0.0366(15) 0.0626(19) -0.0245(14) 0.0046(14) 0.0109(13)
F9 0.085(2) 0.0364(15) 0.0131(12) -0.0064(11) -0.0028(12) -0.0098(15)
O1 0.0122(12) 0.0133(12) 0.0074(12) 0.0001(10) -0.0010(9) 0.0003(10)
O2 0.0205(14) 0.0231(14) 0.0119(12) 0.0039(11) 0.0005(10) 0.0035(11)
O3 0.0182(13) 0.0197(13) 0.0120(12) 0.0043(10) 0.0007(10) 0.0010(11)
O4 0.0137(13) 0.0198(14) 0.0264(15) -0.0035(11) 0.0021(11) -0.0018(11)
O5 0.0129(13) 0.0206(13) 0.0193(13) 0.0050(11) 0.0000(10) 0.0015(11)
O6 0.0220(14) 0.0190(13) 0.0103(12) -0.0006(10) 0.0000(10) -0.0008(11)
O7 0.0206(14) 0.0209(14) 0.0122(12) -0.0025(11) -0.0005(10) -0.0018(11)
O8 0.0128(12) 0.0150(12) 0.0106(11) 0.0001(10) 0.0004(9) -0.0018(10)
O9 0.0158(13) 0.0202(13) 0.0077(11) -0.0033(10) -0.0012(9) 0.0016(10)
O10 0.0129(12) 0.0146(12) 0.0135(12) 0.0020(10) -0.0017(9) 0.0005(10)
O11 0.0276(15) 0.0215(14) 0.0308(16) -0.0009(12) -0.0178(13) -0.0005(12)
N1 0.0145(15) 0.0214(16) 0.0135(15) -0.0010(13) 0.0030(12) -0.0001(13)
N2 0.0135(15) 0.0170(15) 0.0139(15) -0.0021(12) 0.0002(12) 0.0010(12)
N3 0.0158(15) 0.0165(15) 0.0133(15) 0.0015(13) -0.0015(12) -0.0007(13)
C1 0.0161(18) 0.0208(19) 0.0112(17) 0.0020(15) -0.0065(14) -0.0015(15)
C2 0.029(2) 0.025(2) 0.022(2) 0.0057(17) 0.0048(17) 0.0025(18)
C3 0.0114(16) 0.021(2) 0.0119(17) -0.0048(14) 0.0022(13) -0.0003(15)
C4 0.0154(18) 0.0207(19) 0.028(2) -0.0109(17) 0.0047(16) -0.0030(15)
C5 0.0148(18) 0.0163(18) 0.0189(18) -0.0024(15) -0.0051(14) 0.0036(15)
C6 0.032(2) 0.021(2) 0.0181(19) -0.0035(16) 0.0017(17) -0.0024(17)
C7 0.021(2) 0.026(2) 0.025(2) -0.0008(17) 0.0037(16) 0.0040(17)
C8 0.025(2) 0.035(2) 0.0146(19) 0.0029(17) 0.0059(16) 0.0020(18)
C9 0.0118(17) 0.029(2) 0.0168(18) -0.0017(16) 0.0020(14) -0.0008(15)
C10 0.0191(19) 0.0211(19) 0.0162(18) -0.0013(15) -0.0013(15) -0.0071(16)
C11 0.022(2) 0.021(2) 0.026(2) -0.0053(17) 0.0037(17) -0.0045(16)
C12 0.024(2) 0.0200(19) 0.023(2) -0.0006(16) 0.0034(16) 0.0053(16)
C13 0.0159(18) 0.0203(19) 0.0137(17) -0.0006(15) 0.0023(14) -0.0009(15)
C14 0.023(2) 0.026(2) 0.0042(15) -0.0051(15) -0.0018(14) 0.0053(16)
C15 0.025(2) 0.026(2) 0.0139(18) 0.0037(16) 0.0033(15) 0.0041(17)
C16 0.020(2) 0.023(2) 0.025(2) 0.0064(17) -0.0006(16) -0.0046(16)
C17 0.0181(18) 0.0143(17) 0.0128(17) 0.0025(14) -0.0032(14) 0.0018(15)
C18 0.0138(17) 0.0145(17) 0.0162(17) 0.0011(14) -0.0019(14) 0.0030(14)
C19 0.028(2) 0.026(2) 0.027(2) 0.0049(18) -0.0102(18) 0.0011(18)
C20 0.026(2) 0.041(3) 0.026(2) 0.001(2) -0.0132(18) 0.003(2)
C21 0.021(2) 0.038(2) 0.025(2) -0.0017(19) -0.0046(17) -0.0047(18)
C22 0.026(2) 0.023(2) 0.023(2) -0.0056(17) -0.0031(16) -0.0020(17)

loop_
_atom_type_symbol
_atom_type_description
_atom_type_scat_dispersion_real
_atom_type_scat_dispersion_imag
_atom_type_scat_source
C C 0.0033 0.0016 'International Tables Vol C Tables 4.2.6.8 and 6.1.1.4'
H H 0.0000 0.0000 'International Tables Vol C Tables 4.2.6.8 and 6.1.1.4'
N N 0.0061 0.0033 'International Tables Vol C Tables 4.2.6.8 and 6.1.1.4'
O O 0.0106 0.0060 'International Tables Vol C Tables 4.2.6.8 and 6.1.1.4'
F F 0.0171 0.0103 'International Tables Vol C Tables 4.2.6.8 and 6.1.1.4'
Cu Cu 0.3201 1.2651 'International Tables Vol C Tables 4.2.6.8 and 6.1.1.4'
Zn Zn 0.2839 1.4301 'International Tables Vol C Tables 4.2.6.8 and 6.1.1.4'
Cl Cl 0.1484 0.1585 'International Tables Vol C Tables 4.2.6.8 and 6.1.1.4'

loop_
_geom_angle_atom_site_label_1
_geom_angle_atom_site_label_2
_geom_angle_atom_site_label_3
_geom_angle
_geom_angle_site_symmetry_1
_geom_angle_site_symmetry_3
_geom_angle_publ_flag
O10 Zn1 O8 98.91(10) . . ?
O10 Zn1 O9 98.12(10) . . ?
O8 Zn1 O9 97.35(10) . . ?
O10 Zn1 Cl1 115.89(7) . . ?
O8 Zn1 Cl1 121.26(7) . . ?
O9 Zn1 Cl1 120.63(7) . . ?
O10 Zn1 Cu1 60.73(7) . . ?
O8 Zn1 Cu1 38.53(7) . . ?
O9 Zn1 Cu1 96.95(7) . . ?
Cl1 Zn1 Cu1 141.65(3) . . ?
O8 Cu1 O1 87.98(10) . . ?
O8 Cu1 O7 172.25(10) . . ?
O1 Cu1 O7 93.25(10) . . ?
O8 Cu1 N1 86.36(11) . . ?
O1 Cu1 N1 171.90(11) . . ?
O7 Cu1 N1 91.60(11) . . ?
O8 Cu1 O2 86.15(10) . . ?
O1 Cu1 O2 84.53(9) . . ?
O7 Cu1 O2 101.58(10) . . ?
N1 Cu1 O2 100.84(11) . . ?
O8 Cu1 Zn1 38.85(7) . . ?
O1 Cu1 Zn1 72.73(7) . . ?
O7 Cu1 Zn1 134.60(7) . . ?
N1 Cu1 Zn1 99.28(8) . . ?
O2 Cu1 Zn1 119.03(6) . . ?
O1 Cu2 O3 94.98(10) . . ?
O1 Cu2 O9 89.81(10) . . ?
O3 Cu2 O9 160.35(10) . . ?
O1 Cu2 N2 173.63(11) . . ?
O3 Cu2 N2 91.02(11) . . ?
O9 Cu2 N2 85.23(11) . . ?
O1 Cu2 O4 85.50(9) . . ?
O3 Cu2 O4 103.03(10) . . ?
O9 Cu2 O4 96.33(10) . . ?
N2 Cu2 O4 91.07(10) . . ?
O1 Cu3 O10 89.09(10) . . ?
O1 Cu3 O5 92.42(10) . . ?
O10 Cu3 O5 168.60(10) . . ?
O1 Cu3 N3 173.69(11) . . ?
O10 Cu3 N3 84.85(11) . . ?
O5 Cu3 N3 93.19(11) . . ?
O1 Cu3 O6 87.68(10) . . ?
O10 Cu3 O6 93.00(9) . . ?
O5 Cu3 O6 98.35(10) . . ?
N3 Cu3 O6 94.37(11) . . ?
Cu2 O1 Cu3 110.86(12) . . ?
Cu2 O1 Cu1 113.39(11) . . ?
Cu3 O1 Cu1 108.29(11) . . ?
Cu2 O1 H1O 122(4) . . ?
Cu3 O1 H1O 101(4) . . ?
Cu1 O1 H1O 100(4) . . ?
C1 O2 Cu1 125.9(2) . . ?
C1 O3 Cu2 127.7(2) . . ?
C3 O4 Cu2 124.6(2) . . ?
C3 O5 Cu3 127.3(2) . . ?
C5 O6 Cu3 125.5(2) . . ?
C5 O7 Cu1 127.2(2) . . ?
C10 O8 Cu1 108.2(2) . . ?
C10 O8 Zn1 121.8(2) . . ?
Cu1 O8 Zn1 102.62(11) . . ?
C14 O9 Zn1 119.9(2) . . ?
C14 O9 Cu2 112.4(2) . . ?
Zn1 O9 Cu2 105.38(11) . . ?
C18 O10 Zn1 118.08(19) . . ?
C18 O10 Cu3 112.9(2) . . ?
Zn1 O10 Cu3 105.97(11) . . ?
C22 O11 C19 109.2(3) . . ?
C7 N1 C9 109.6(3) . . ?
C7 N1 C8 109.2(3) . . ?
C9 N1 C8 110.8(3) . . ?
C7 N1 Cu1 112.5(2) . . ?
C9 N1 Cu1 105.3(2) . . ?
C8 N1 Cu1 109.4(2) . . ?
C12 N2 C11 109.4(3) . . ?
C12 N2 C13 109.7(3) . . ?
C11 N2 C13 111.4(3) . . ?
C12 N2 Cu2 114.1(2) . . ?
C11 N2 Cu2 109.5(2) . . ?
C13 N2 Cu2 102.7(2) . . ?
C16 N3 C17 109.8(3) . . ?
C16 N3 C15 109.3(3) . . ?
C17 N3 C15 111.7(3) . . ?
C16 N3 Cu3 114.6(2) . . ?
C17 N3 Cu3 102.9(2) . . ?
C15 N3 Cu3 108.4(2) . . ?
O2 C1 O3 130.8(3) . . ?
O2 C1 C2 118.4(3) . . ?
O3 C1 C2 110.9(3) . . ?
F3 C2 F2 107.0(3) . . ?
F3 C2 F1 108.0(4) . . ?
F2 C2 F1 104.1(4) . . ?
F3 C2 C1 112.6(3) . . ?
F2 C2 C1 112.9(3) . . ?
F1 C2 C1 111.7(3) . . ?
O4 C3 O5 131.9(3) . . ?
O4 C3 C4 115.0(3) . . ?
O5 C3 C4 113.0(3) . . ?
F6 C4 F4 106.1(3) . . ?
F6 C4 F5 107.5(3) . . ?
F4 C4 F5 106.7(3) . . ?
F6 C4 C3 113.7(3) . . ?
F4 C4 C3 112.6(3) . . ?
F5 C4 C3 109.8(3) . . ?
O6 C5 O7 131.0(3) . . ?
O6 C5 C6 116.6(3) . . ?
O7 C5 C6 112.4(3) . . ?
F7 C6 F8 107.7(3) . . ?
F7 C6 F9 106.6(3) . . ?
F8 C6 F9 107.4(3) . . ?
F7 C6 C5 112.8(3) . . ?
F8 C6 C5 109.6(3) . . ?
F9 C6 C5 112.5(3) . . ?
N1 C9 C10 109.5(3) . . ?
N1 C9 H9A 109.8 . . ?
C10 C9 H9A 109.8 . . ?
N1 C9 H9B 109.8 . . ?
C10 C9 H9B 109.8 . . ?
H9A C9 H9B 108.2 . . ?
O8 C10 C9 108.0(3) . . ?
O8 C10 H10A 110.1 . . ?
C9 C10 H10A 110.1 . . ?
O8 C10 H10B 110.1 . . ?
C9 C10 H10B 110.1 . . ?
H10A C10 H10B 108.4 . . ?
N2 C13 C14 109.5(3) . . ?
N2 C13 H13A 109.8 . . ?
C14 C13 H13A 109.8 . . ?
N2 C13 H13B 109.8 . . ?
C14 C13 H13B 109.8 . . ?
H13A C13 H13B 108.2 . . ?
O9 C14 C13 109.5(3) . . ?
O9 C14 H14A 109.8 . . ?
C13 C14 H14A 109.8 . . ?
O9 C14 H14B 109.8 . . ?
C13 C14 H14B 109.8 . . ?
H14A C14 H14B 108.2 . . ?
N3 C17 C18 110.0(3) . . ?
N3 C17 H17A 109.7 . . ?
C18 C17 H17A 109.7 . . ?
N3 C17 H17B 109.7 . . ?
C18 C17 H17B 109.7 . . ?
H17A C17 H17B 108.2 . . ?
O10 C18 C17 109.0(3) . . ?
O10 C18 H18A 109.9 . . ?
C17 C18 H18A 109.9 . . ?
O10 C18 H18B 109.9 . . ?
C17 C18 H18B 109.9 . . ?
H18A C18 H18B 108.3 . . ?
O11 C19 C20 107.1(3) . . ?
O11 C19 H19A 110.3 . . ?
C20 C19 H19A 110.3 . . ?
O11 C19 H19B 110.3 . . ?
C20 C19 H19B 110.3 . . ?
H19A C19 H19B 108.6 . . ?
C21 C20 C19 103.1(3) . . ?
C21 C20 H20A 111.1 . . ?
C19 C20 H20A 111.1 . . ?
C21 C20 H20B 111.1 . . ?
C19 C20 H20B 111.1 . . ?
H20A C20 H20B 109.1 . . ?
C20 C21 C22 102.7(3) . . ?
C20 C21 H21A 111.2 . . ?
C22 C21 H21A 111.2 . . ?
C20 C21 H21B 111.2 . . ?
C22 C21 H21B 111.2 . . ?
H21A C21 H21B 109.1 . . ?
O11 C22 C21 104.7(3) . . ?
O11 C22 H22A 110.8 . . ?
C21 C22 H22A 110.8 . . ?
O11 C22 H22B 110.8 . . ?
C21 C22 H22B 110.8 . . ?
H22A C22 H22B 108.9 . . ?

loop_
_geom_bond_atom_site_label_1
_geom_bond_atom_site_label_2
_geom_bond_distance
_geom_bond_site_symmetry_2
_geom_bond_publ_flag
Zn1 O10 1.967(2) . ?
Zn1 O8 1.968(2) . ?
Zn1 O9 1.969(2) . ?
Zn1 Cl1 2.1925(10) . ?
Zn1 Cu1 3.0610(10) . ?
Cu1 O8 1.954(2) . ?
Cu1 O1 1.962(2) . ?
Cu1 O7 1.968(2) . ?
Cu1 N1 2.030(3) . ?
Cu1 O2 2.380(2) . ?
Cu2 O1 1.946(2) . ?
Cu2 O3 1.953(2) . ?
Cu2 O9 1.978(2) . ?
Cu2 N2 2.016(3) . ?
Cu2 O4 2.315(3) . ?
Cu3 O1 1.950(2) . ?
Cu3 O10 1.974(2) . ?
Cu3 O5 1.980(3) . ?
Cu3 N3 2.000(3) . ?
Cu3 O6 2.282(2) . ?
F1 C2 1.330(5) . ?
F2 C2 1.328(5) . ?
F3 C2 1.308(5) . ?
F4 C4 1.338(5) . ?
F5 C4 1.340(5) . ?
F6 C4 1.326(4) . ?
F7 C6 1.319(5) . ?
F8 C6 1.322(5) . ?
F9 C6 1.336(4) . ?
O1 H1O 0.813(19) . ?
O2 C1 1.217(4) . ?
O3 C1 1.280(4) . ?
O4 C3 1.228(4) . ?
O5 C3 1.253(4) . ?
O6 C5 1.237(4) . ?
O7 C5 1.261(4) . ?
O8 C10 1.426(4) . ?
O9 C14 1.420(4) . ?
O10 C18 1.427(4) . ?
O11 C22 1.431(4) . ?
O11 C19 1.436(5) . ?
N1 C7 1.485(5) . ?
N1 C9 1.489(5) . ?
N1 C8 1.489(5) . ?
N2 C12 1.475(4) . ?
N2 C11 1.484(5) . ?
N2 C13 1.499(4) . ?
N3 C16 1.472(5) . ?
N3 C17 1.486(4) . ?
N3 C15 1.491(4) . ?
C1 C2 1.525(5) . ?
C3 C4 1.547(5) . ?
C5 C6 1.548(5) . ?
C7 H7A 0.9800 . ?
C7 H7B 0.9800 . ?
C7 H7C 0.9800 . ?
C8 H8A 0.9800 . ?
C8 H8B 0.9800 . ?
C8 H8C 0.9800 . ?
C9 C10 1.498(5) . ?
C9 H9A 0.9900 . ?
C9 H9B 0.9900 . ?
C10 H10A 0.9900 . ?
C10 H10B 0.9900 . ?
C11 H11A 0.9800 . ?
C11 H11B 0.9800 . ?
C11 H11C 0.9800 . ?
C12 H12A 0.9800 . ?
C12 H12B 0.9800 . ?
C12 H12C 0.9800 . ?
C13 C14 1.510(5) . ?
C13 H13A 0.9900 . ?
C13 H13B 0.9900 . ?
C14 H14A 0.9900 . ?
C14 H14B 0.9900 . ?
C15 H15A 0.9800 . ?
C15 H15B 0.9800 . ?
C15 H15C 0.9800 . ?
C16 H16A 0.9800 . ?
C16 H16B 0.9800 . ?
C16 H16C 0.9800 . ?
C17 C18 1.521(5) . ?
C17 H17A 0.9900 . ?
C17 H17B 0.9900 . ?
C18 H18A 0.9900 . ?
C18 H18B 0.9900 . ?
C19 C20 1.519(5) . ?
C19 H19A 0.9900 . ?
C19 H19B 0.9900 . ?
C20 C21 1.503(6) . ?
C20 H20A 0.9900 . ?
C20 H20B 0.9900 . ?
C21 C22 1.514(5) . ?
C21 H21A 0.9900 . ?
C21 H21B 0.9900 . ?
C22 H22A 0.9900 . ?
C22 H22B 0.9900 . ?

loop_
_geom_hbond_atom_site_label_D
_geom_hbond_atom_site_label_H
_geom_hbond_atom_site_label_A
_geom_hbond_distance_DH
_geom_hbond_distance_HA
_geom_hbond_distance_DA
_geom_hbond_angle_DHA
_geom_hbond_site_symmetry_A
O1 H1O O11 0.813(19) 1.95(3) 2.724(3) 159(5) 3_445

loop_
_geom_torsion_atom_site_label_1
_geom_torsion_atom_site_label_2
_geom_torsion_atom_site_label_3
_geom_torsion_atom_site_label_4
_geom_torsion
_geom_torsion_site_symmetry_1
_geom_torsion_site_symmetry_2
_geom_torsion_site_symmetry_3
_geom_torsion_site_symmetry_4
_geom_torsion_publ_flag
O10 Zn1 Cu1 O8 -171.48(13) . . . . ?
O9 Zn1 Cu1 O8 93.08(13) . . . . ?
Cl1 Zn1 Cu1 O8 -75.84(12) . . . . ?
O10 Zn1 Cu1 O1 79.42(11) . . . . ?
O8 Zn1 Cu1 O1 -109.10(13) . . . . ?
O9 Zn1 Cu1 O1 -16.02(10) . . . . ?
Cl1 Zn1 Cu1 O1 175.06(8) . . . . ?
O10 Zn1 Cu1 O7 2.32(13) . . . . ?
O8 Zn1 Cu1 O7 173.80(15) . . . . ?
O9 Zn1 Cu1 O7 -93.11(13) . . . . ?
Cl1 Zn1 Cu1 O7 97.96(11) . . . . ?
O10 Zn1 Cu1 N1 -99.26(12) . . . . ?
O8 Zn1 Cu1 N1 72.22(14) . . . . ?
O9 Zn1 Cu1 N1 165.30(11) . . . . ?
Cl1 Zn1 Cu1 N1 -3.62(10) . . . . ?
O10 Zn1 Cu1 O2 152.76(11) . . . . ?
O8 Zn1 Cu1 O2 -35.76(13) . . . . ?
O9 Zn1 Cu1 O2 57.32(10) . . . . ?
Cl1 Zn1 Cu1 O2 -111.60(8) . . . . ?
O3 Cu2 O1 Cu3 -168.34(12) . . . . ?
O9 Cu2 O1 Cu3 30.74(12) . . . . ?
N2 Cu2 O1 Cu3 -8.1(10) . . . . ?
O4 Cu2 O1 Cu3 -65.62(12) . . . . ?
O3 Cu2 O1 Cu1 69.61(13) . . . . ?
O9 Cu2 O1 Cu1 -91.31(12) . . . . ?
N2 Cu2 O1 Cu1 -130.1(9) . . . . ?
O4 Cu2 O1 Cu1 172.32(13) . . . . ?
O10 Cu3 O1 Cu2 -96.06(12) . . . . ?
O5 Cu3 O1 Cu2 72.64(12) . . . . ?
N3 Cu3 O1 Cu2 -79.9(10) . . . . ?
O6 Cu3 O1 Cu2 170.90(12) . . . . ?
O10 Cu3 O1 Cu1 28.93(12) . . . . ?
O5 Cu3 O1 Cu1 -162.38(12) . . . . ?
N3 Cu3 O1 Cu1 45.1(11) . . . . ?
O6 Cu3 O1 Cu1 -64.11(11) . . . . ?
O8 Cu1 O1 Cu2 23.66(12) . . . . ?
O7 Cu1 O1 Cu2 -164.00(12) . . . . ?
N1 Cu1 O1 Cu2 69.3(8) . . . . ?
O2 Cu1 O1 Cu2 -62.66(12) . . . . ?
Zn1 Cu1 O1 Cu2 60.04(9) . . . . ?
O8 Cu1 O1 Cu3 -99.81(12) . . . . ?
O7 Cu1 O1 Cu3 72.53(12) . . . . ?
N1 Cu1 O1 Cu3 -54.2(9) . . . . ?
O2 Cu1 O1 Cu3 173.87(12) . . . . ?
Zn1 Cu1 O1 Cu3 -63.43(9) . . . . ?
O8 Cu1 O2 C1 -50.9(3) . . . . ?
O1 Cu1 O2 C1 37.4(3) . . . . ?
O7 Cu1 O2 C1 129.6(3) . . . . ?
N1 Cu1 O2 C1 -136.4(3) . . . . ?
Zn1 Cu1 O2 C1 -29.3(3) . . . . ?
O1 Cu2 O3 C1 -39.3(3) . . . . ?
O9 Cu2 O3 C1 64.2(4) . . . . ?
N2 Cu2 O3 C1 142.8(3) . . . . ?
O4 Cu2 O3 C1 -125.8(3) . . . . ?
O1 Cu2 O4 C3 24.4(3) . . . . ?
O3 Cu2 O4 C3 118.5(3) . . . . ?
O9 Cu2 O4 C3 -64.9(3) . . . . ?
N2 Cu2 O4 C3 -150.2(3) . . . . ?
O1 Cu3 O5 C3 -30.2(3) . . . . ?
O10 Cu3 O5 C3 67.2(6) . . . . ?
N3 Cu3 O5 C3 146.9(3) . . . . ?
O6 Cu3 O5 C3 -118.2(3) . . . . ?
O1 Cu3 O6 C5 30.6(3) . . . . ?
O10 Cu3 O6 C5 -58.4(3) . . . . ?
O5 Cu3 O6 C5 122.7(3) . . . . ?
N3 Cu3 O6 C5 -143.4(3) . . . . ?
O8 Cu1 O7 C5 57.6(9) . . . . ?
O1 Cu1 O7 C5 -41.4(3) . . . . ?
N1 Cu1 O7 C5 132.2(3) . . . . ?
O2 Cu1 O7 C5 -126.4(3) . . . . ?
Zn1 Cu1 O7 C5 27.4(3) . . . . ?
O1 Cu1 O8 C10 -165.5(2) . . . . ?
O7 Cu1 O8 C10 95.2(8) . . . . ?
N1 Cu1 O8 C10 20.3(2) . . . . ?
O2 Cu1 O8 C10 -80.8(2) . . . . ?
Zn1 Cu1 O8 C10 130.0(2) . . . . ?
O1 Cu1 O8 Zn1 64.54(11) . . . . ?
O7 Cu1 O8 Zn1 -34.7(8) . . . . ?
N1 Cu1 O8 Zn1 -109.67(12) . . . . ?
O2 Cu1 O8 Zn1 149.20(11) . . . . ?
O10 Zn1 O8 C10 -113.5(2) . . . . ?
O9 Zn1 O8 C10 147.0(2) . . . . ?
Cl1 Zn1 O8 C10 14.2(3) . . . . ?
Cu1 Zn1 O8 C10 -121.1(3) . . . . ?
O10 Zn1 O8 Cu1 7.52(12) . . . . ?
O9 Zn1 O8 Cu1 -91.94(11) . . . . ?
Cl1 Zn1 O8 Cu1 135.27(7) . . . . ?
O10 Zn1 O9 C14 144.7(2) . . . . ?
O8 Zn1 O9 C14 -115.1(2) . . . . ?
Cl1 Zn1 O9 C14 18.1(3) . . . . ?
Cu1 Zn1 O9 C14 -154.0(2) . . . . ?
O10 Zn1 O9 Cu2 -87.44(12) . . . . ?
O8 Zn1 O9 Cu2 12.71(12) . . . . ?
Cl1 Zn1 O9 Cu2 145.91(7) . . . . ?
Cu1 Zn1 O9 Cu2 -26.13(10) . . . . ?
O1 Cu2 O9 C14 -170.1(2) . . . . ?
O3 Cu2 O9 C14 85.4(4) . . . . ?
N2 Cu2 O9 C14 5.9(2) . . . . ?
O4 Cu2 O9 C14 -84.7(2) . . . . ?
O1 Cu2 O9 Zn1 57.65(12) . . . . ?
O3 Cu2 O9 Zn1 -46.8(3) . . . . ?
N2 Cu2 O9 Zn1 -126.36(13) . . . . ?
O4 Cu2 O9 Zn1 143.09(11) . . . . ?
O8 Zn1 O10 C18 146.6(2) . . . . ?
O9 Zn1 O10 C18 -114.6(2) . . . . ?
Cl1 Zn1 O10 C18 15.3(2) . . . . ?
Cu1 Zn1 O10 C18 152.0(2) . . . . ?
O8 Zn1 O10 Cu3 -85.66(11) . . . . ?
O9 Zn1 O10 Cu3 13.15(12) . . . . ?
Cl1 Zn1 O10 Cu3 143.03(7) . . . . ?
Cu1 Zn1 O10 Cu3 -80.30(9) . . . . ?
O1 Cu3 O10 C18 -171.2(2) . . . . ?
O5 Cu3 O10 C18 91.1(5) . . . . ?
N3 Cu3 O10 C18 10.6(2) . . . . ?
O6 Cu3 O10 C18 -83.5(2) . . . . ?
O1 Cu3 O10 Zn1 58.11(11) . . . . ?
O5 Cu3 O10 Zn1 -39.6(6) . . . . ?
N3 Cu3 O10 Zn1 -120.13(13) . . . . ?
O6 Cu3 O10 Zn1 145.74(11) . . . . ?
O8 Cu1 N1 C7 127.2(2) . . . . ?
O1 Cu1 N1 C7 81.5(9) . . . . ?
O7 Cu1 N1 C7 -45.3(2) . . . . ?
O2 Cu1 N1 C7 -147.4(2) . . . . ?
Zn1 Cu1 N1 C7 90.4(2) . . . . ?
O8 Cu1 N1 C9 7.9(2) . . . . ?
O1 Cu1 N1 C9 -37.9(9) . . . . ?
O7 Cu1 N1 C9 -164.6(2) . . . . ?
O2 Cu1 N1 C9 93.2(2) . . . . ?
Zn1 Cu1 N1 C9 -28.9(2) . . . . ?
O8 Cu1 N1 C8 -111.2(2) . . . . ?
O1 Cu1 N1 C8 -157.0(7) . . . . ?
O7 Cu1 N1 C8 76.2(2) . . . . ?
O2 Cu1 N1 C8 -25.9(2) . . . . ?
Zn1 Cu1 N1 C8 -148.0(2) . . . . ?
O1 Cu2 N2 C12 -108.5(9) . . . . ?
O3 Cu2 N2 C12 51.8(2) . . . . ?
O9 Cu2 N2 C12 -147.5(3) . . . . ?
O4 Cu2 N2 C12 -51.2(2) . . . . ?
O1 Cu2 N2 C11 128.5(9) . . . . ?
O3 Cu2 N2 C11 -71.2(2) . . . . ?
O9 Cu2 N2 C11 89.5(2) . . . . ?
O4 Cu2 N2 C11 -174.2(2) . . . . ?
O1 Cu2 N2 C13 10.0(11) . . . . ?
O3 Cu2 N2 C13 170.4(2) . . . . ?
O9 Cu2 N2 C13 -28.9(2) . . . . ?
O4 Cu2 N2 C13 67.3(2) . . . . ?
O1 Cu3 N3 C16 -167.1(9) . . . . ?
O10 Cu3 N3 C16 -150.9(3) . . . . ?
O5 Cu3 N3 C16 40.3(3) . . . . ?
O6 Cu3 N3 C16 -58.3(3) . . . . ?
O1 Cu3 N3 C17 -48.0(11) . . . . ?
O10 Cu3 N3 C17 -31.8(2) . . . . ?
O5 Cu3 N3 C17 159.5(2) . . . . ?
O6 Cu3 N3 C17 60.9(2) . . . . ?
O1 Cu3 N3 C15 70.5(11) . . . . ?
O10 Cu3 N3 C15 86.7(2) . . . . ?
O5 Cu3 N3 C15 -82.0(2) . . . . ?
O6 Cu3 N3 C15 179.3(2) . . . . ?
Cu1 O2 C1 O3 -16.3(5) . . . . ?
Cu1 O2 C1 C2 164.1(2) . . . . ?
Cu2 O3 C1 O2 17.6(6) . . . . ?
Cu2 O3 C1 C2 -162.8(2) . . . . ?
O2 C1 C2 F3 111.8(4) . . . . ?
O3 C1 C2 F3 -67.8(4) . . . . ?
O2 C1 C2 F2 -9.5(5) . . . . ?
O3 C1 C2 F2 170.9(3) . . . . ?
O2 C1 C2 F1 -126.4(4) . . . . ?
O3 C1 C2 F1 53.9(4) . . . . ?
Cu2 O4 C3 O5 15.7(6) . . . . ?
Cu2 O4 C3 C4 -166.4(2) . . . . ?
Cu3 O5 C3 O4 -12.3(6) . . . . ?
Cu3 O5 C3 C4 169.7(2) . . . . ?
O4 C3 C4 F6 153.7(3) . . . . ?
O5 C3 C4 F6 -28.0(5) . . . . ?
O4 C3 C4 F4 32.9(4) . . . . ?
O5 C3 C4 F4 -148.8(3) . . . . ?
O4 C3 C4 F5 -85.8(4) . . . . ?
O5 C3 C4 F5 92.5(4) . . . . ?
Cu3 O6 C5 O7 -1.2(5) . . . . ?
Cu3 O6 C5 C6 176.9(2) . . . . ?
Cu1 O7 C5 O6 7.9(6) . . . . ?
Cu1 O7 C5 C6 -170.3(2) . . . . ?
O6 C5 C6 F7 20.9(5) . . . . ?
O7 C5 C6 F7 -160.6(3) . . . . ?
O6 C5 C6 F8 -99.1(4) . . . . ?
O7 C5 C6 F8 79.4(4) . . . . ?
O6 C5 C6 F9 141.5(3) . . . . ?
O7 C5 C6 F9 -40.0(4) . . . . ?
C7 N1 C9 C10 -154.9(3) . . . . ?
C8 N1 C9 C10 84.5(4) . . . . ?
Cu1 N1 C9 C10 -33.6(3) . . . . ?
Cu1 O8 C10 C9 -44.1(3) . . . . ?
Zn1 O8 C10 C9 74.2(3) . . . . ?
N1 C9 C10 O8 52.7(4) . . . . ?
C12 N2 C13 C14 168.9(3) . . . . ?
C11 N2 C13 C14 -69.9(4) . . . . ?
Cu2 N2 C13 C14 47.2(3) . . . . ?
Zn1 O9 C14 C13 144.1(2) . . . . ?
Cu2 O9 C14 C13 19.6(4) . . . . ?
N2 C13 C14 O9 -45.5(4) . . . . ?
C16 N3 C17 C18 170.3(3) . . . . ?
C15 N3 C17 C18 -68.3(4) . . . . ?
Cu3 N3 C17 C18 47.8(3) . . . . ?
Zn1 O10 C18 C17 138.1(2) . . . . ?
Cu3 O10 C18 C17 13.8(3) . . . . ?
N3 C17 C18 O10 -41.8(4) . . . . ?
C22 O11 C19 C20 3.1(5) . . . . ?
O11 C19 C20 C21 19.4(5) . . . . ?
C19 C20 C21 C22 -33.1(4) . . . . ?
C19 O11 C22 C21 -24.4(4) . . . . ?
C20 C21 C22 O11 35.9(4) . . . . ?
